data_1564236
loop_
_publ_author_name
'Takeda, Hiroto'
'Kojima, Tatsuhiro'
'Yoshinari, Nobuto'
'Konno, Takumi'

_publ_section_title
;
 A mesoporous ionic solid with 272 AuI6AgI3CuII3 complex cations in a
 super huge crystal lattice
;
_journal_name_full 'Chemical Science'
_journal_paper_doi 10.1039/D1SC02497C
_journal_year 2021
_chemical_formula_moiety 'C112 H138 Ag3 Au6 Cu3 N6 O15 P6 S6, 3[C2 F3 O2], 12.5[H2O]'
_chemical_formula_sum 'C118 H163 Ag3 Au6 Cu3 F9 N6 O33.5 P6 S6'
_chemical_formula_weight 4446.74
_space_group_crystal_system trigonal
_space_group_IT_number 167
_space_group_name_Hall '-R 3 2"c'
_space_group_name_H-M_alt 'R -3 c :H'
_atom_sites_solution_hydrogens geom
_audit_creation_method SHELXL-2018/3
_audit_update_record
;
2021-06-27 deposited with the CCDC.	2021-07-16 downloaded from the CCDC.
;
_cell_angle_alpha 90
_cell_angle_beta 90
_cell_angle_gamma 120
_cell_formula_units_Z 18
_cell_length_a 33.804(5)
_cell_length_b 33.804(5)
_cell_length_c 81.734(16)
_cell_measurement_reflns_used 235614
_cell_measurement_temperature 103(2)
_cell_measurement_theta_max 29.803
_cell_measurement_theta_min 1.257
_cell_volume 80885(2)
_computing_cell_refinement HKL3000
_computing_data_collection '<i>PAL BL2D-SMDC Program</i>(Shin et.al, 2016)'
_computing_data_reduction HKL3000
_computing_molecular_graphics Mercury
_computing_publication_material WinGX
_computing_structure_refinement 'SHELXL-2018/3 (Sheldrick, 2018)'
_computing_structure_solution 'SHELXS-2014 (Sheldrick, 2014)'
_diffrn_ambient_temperature 103(2)
_diffrn_measured_fraction_theta_full 0.998
_diffrn_measured_fraction_theta_max 0.679
_diffrn_measurement_device_type 'Rayonix MX225HS CCD area detector'
_diffrn_measurement_method 'omega scan'
_diffrn_radiation_monochromator 'Si(111) double crystal monochromator'
_diffrn_radiation_type synchrotron
_diffrn_radiation_wavelength 0.62997
_diffrn_reflns_av_R_equivalents 0.0734
_diffrn_reflns_av_unetI/netI 0.0427
_diffrn_reflns_Laue_measured_fraction_full 0.998
_diffrn_reflns_Laue_measured_fraction_max 0.679
_diffrn_reflns_limit_h_max 49
_diffrn_reflns_limit_h_min -45
_diffrn_reflns_limit_k_max 45
_diffrn_reflns_limit_k_min -51
_diffrn_reflns_limit_l_max 110
_diffrn_reflns_limit_l_min -123
_diffrn_reflns_number 235493
_diffrn_reflns_point_group_measured_fraction_full 0.998
_diffrn_reflns_point_group_measured_fraction_max 0.679
_diffrn_reflns_theta_full 22.209
_diffrn_reflns_theta_max 29.803
_diffrn_reflns_theta_min 1.257
_diffrn_source 'PLSII 2D bending magnet'
_exptl_absorpt_coefficient_mu 4.016
_exptl_absorpt_correction_type none
_exptl_absorpt_process_details none
_exptl_crystal_colour blue
_exptl_crystal_density_diffrn 1.643
_exptl_crystal_description 'truncated octahedron'
_exptl_crystal_F_000 38700
_exptl_crystal_size_max 0.050
_exptl_crystal_size_mid 0.050
_exptl_crystal_size_min 0.050
_refine_diff_density_max 2.900
_refine_diff_density_min -1.747
_refine_diff_density_rms 0.134
_refine_ls_extinction_method none
_refine_ls_goodness_of_fit_ref 1.036
_refine_ls_hydrogen_treatment constr
_refine_ls_matrix_type full
_refine_ls_number_parameters 697
_refine_ls_number_reflns 25128
_refine_ls_number_restraints 552
_refine_ls_restrained_S_all 1.030
_refine_ls_R_factor_all 0.0970
_refine_ls_R_factor_gt 0.0566
_refine_ls_shift/su_max 0.002
_refine_ls_shift/su_mean 0.000
_refine_ls_structure_factor_coef Fsqd
_refine_ls_weighting_details 'w=1/[\s^2^(Fo^2^)+(0.1125P)^2^] where P=(Fo^2^+2Fc^2^)/3'
_refine_ls_weighting_scheme calc
_refine_ls_wR_factor_gt 0.1809
_refine_ls_wR_factor_ref 0.1950
_reflns_Friedel_coverage 0.000
_reflns_number_gt 13810
_reflns_number_total 25128
_reflns_threshold_expression 'I > 2\s(I)'
_cod_data_source_file d1sc02497c2.cif
_cod_data_source_block II_sq
_cod_original_cell_volume 80885(28)
_cod_original_formula_sum 'C118 H163 Ag3 Au6 Cu3 F9 N6 O33.50 P6 S6'
_cod_database_code 1564236
_shelx_shelxl_version_number 2018/3
_shelx_space_group_comment
;
The symmetry employed for this shelxl refinement is uniquely defined
by the following loop, which should always be used as a source of
symmetry information in preference to the above space-group names.
They are only intended as comments.
;
_shelx_estimated_absorpt_t_min 0.824
_shelx_estimated_absorpt_t_max 0.824

loop_
_space_group_symop_operation_xyz
'x, y, z'
'-y, x-y, z'
'y, x, -z+1/2'
'-x+y, -x, z'
'-x, -x+y, -z+1/2'
'x-y, -y, -z+1/2'
'x+2/3, y+1/3, z+1/3'
'-y+2/3, x-y+1/3, z+1/3'
'y+2/3, x+1/3, -z+5/6'
'-x+y+2/3, -x+1/3, z+1/3'
'-x+2/3, -x+y+1/3, -z+5/6'
'x-y+2/3, -y+1/3, -z+5/6'
'x+1/3, y+2/3, z+2/3'
'-y+1/3, x-y+2/3, z+2/3'
'y+1/3, x+2/3, -z+7/6'
'-x+y+1/3, -x+2/3, z+2/3'
'-x+1/3, -x+y+2/3, -z+7/6'
'x-y+1/3, -y+2/3, -z+7/6'
'-x, -y, -z'
'y, -x+y, -z'
'-y, -x, z-1/2'
'x-y, x, -z'
'x, x-y, z-1/2'
'-x+y, y, z-1/2'
'-x+2/3, -y+1/3, -z+1/3'
'y+2/3, -x+y+1/3, -z+1/3'
'-y+2/3, -x+1/3, z-1/6'
'x-y+2/3, x+1/3, -z+1/3'
'x+2/3, x-y+1/3, z-1/6'
'-x+y+2/3, y+1/3, z-1/6'
'-x+1/3, -y+2/3, -z+2/3'
'y+1/3, -x+y+2/3, -z+2/3'
'-y+1/3, -x+2/3, z+1/6'
'x-y+1/3, x+2/3, -z+2/3'
'x+1/3, x-y+2/3, z+1/6'
'-x+y+1/3, y+2/3, z+1/6'

loop_
_atom_site_label
_atom_site_type_symbol
_atom_site_fract_x
_atom_site_fract_y
_atom_site_fract_z
_atom_site_U_iso_or_equiv
_atom_site_adp_type
_atom_site_occupancy
_atom_site_site_symmetry_order
_atom_site_calc_flag
_atom_site_refinement_flags_posn
_atom_site_refinement_flags_adp
_atom_site_refinement_flags_occupancy
_atom_site_disorder_assembly
_atom_site_disorder_group
C1 C 0.3093(4) 0.3852(3) 0.04549(12) 0.098(3) Uani 1 1 d . U . . .
C2 C 0.3491(5) 0.3839(4) 0.05385(13) 0.117(4) Uani 1 1 d . U . . .
H2 H 0.374516 0.395278 0.045696 0.141 Uiso 1 1 calc R U . . .
C3 C 0.3687(4) 0.4157(4) 0.06956(16) 0.113(3) Uani 1 1 d . U . . .
C4 C 0.2970(4) 0.3564(4) 0.03043(12) 0.112(3) Uani 1 1 d . U . . .
H4A H 0.289158 0.325286 0.033414 0.168 Uiso 1 1 calc R U . . .
H4B H 0.270669 0.355838 0.025131 0.168 Uiso 1 1 calc R U . . .
H4C H 0.322961 0.369307 0.022880 0.168 Uiso 1 1 calc R U . . .
C5 C 0.3213(4) 0.4325(3) 0.04143(15) 0.114(4) Uani 1 1 d . U . . .
H5A H 0.329289 0.450761 0.051473 0.171 Uiso 1 1 calc R U . . .
H5B H 0.347446 0.445819 0.033939 0.171 Uiso 1 1 calc R U . . .
H5C H 0.295153 0.432350 0.036190 0.171 Uiso 1 1 calc R U . . .
C6 C 0.0954(5) 0.2322(3) 0.15010(13) 0.115(3) Uani 1 1 d . U . . .
C7 C 0.0529(5) 0.2290(4) 0.16206(19) 0.133(4) Uani 1 1 d . U . . .
H7 H 0.052631 0.214193 0.172689 0.160 Uiso 1 1 calc R U . . .
C8 C 0.0564(5) 0.2735(5) 0.16529(16) 0.120(3) Uani 1 1 d . U . . .
C9 C 0.1404(5) 0.2642(4) 0.15743(13) 0.124(4) Uani 1 1 d . U . . .
H9A H 0.143118 0.294224 0.158834 0.186 Uiso 1 1 calc R U . . .
H9B H 0.143027 0.252476 0.168101 0.186 Uiso 1 1 calc R U . . .
H9C H 0.164765 0.266921 0.150197 0.186 Uiso 1 1 calc R U . . .
C10 C 0.0910(5) 0.1875(4) 0.14796(16) 0.132(4) Uani 1 1 d . U . . .
H10A H 0.061197 0.166573 0.143112 0.199 Uiso 1 1 calc R U . . .
H10B H 0.115300 0.190129 0.140713 0.199 Uiso 1 1 calc R U . . .
H10C H 0.093562 0.175684 0.158617 0.199 Uiso 1 1 calc R U . . .
C11 C -0.0083(3) 0.3816(4) 0.05445(11) 0.095(3) Uani 1 1 d . U . . .
C12 C 0.0061(4) 0.4144(4) 0.04038(13) 0.112(3) Uani 1 1 d . U . . .
H12 H -0.020037 0.419618 0.038149 0.134 Uiso 1 1 calc R U . . .
C13 C 0.0487(6) 0.4627(5) 0.04355(18) 0.126(4) Uani 1 1 d . U . . .
C14 C -0.0157(4) 0.3990(4) 0.06934(14) 0.114(3) Uani 1 1 d . U . . .
H14A H -0.024977 0.375787 0.077933 0.172 Uiso 1 1 calc R U . . .
H14B H 0.012622 0.426442 0.072602 0.172 Uiso 1 1 calc R U . . .
H14C H -0.039788 0.406670 0.067713 0.172 Uiso 1 1 calc R U . . .
C15 C -0.0523(3) 0.3356(5) 0.04941(15) 0.127(4) Uani 1 1 d . U . . .
H15A H -0.046554 0.324293 0.039178 0.190 Uiso 1 1 calc R U . . .
H15B H -0.059951 0.312862 0.058059 0.190 Uiso 1 1 calc R U . . .
H15C H -0.077903 0.341209 0.047873 0.190 Uiso 1 1 calc R U . . .
C16 C 0.3100(3) 0.4447(2) 0.12019(9) 0.0738(17) Uani 1 1 d . U . . .
C17 C 0.3486(3) 0.4409(3) 0.11569(13) 0.088(2) Uani 1 1 d . U . . .
H17 H 0.356224 0.440485 0.104529 0.106 Uiso 1 1 calc R U . . .
C18 C 0.3751(3) 0.4379(3) 0.12829(13) 0.095(2) Uani 1 1 d . U . . .
H18 H 0.400132 0.433726 0.125611 0.115 Uiso 1 1 calc R U . . .
C19 C 0.3658(4) 0.4406(4) 0.14398(14) 0.113(3) Uani 1 1 d . U . . .
H19 H 0.384448 0.438564 0.152230 0.136 Uiso 1 1 calc R U . . .
C20 C 0.3300(4) 0.4464(4) 0.14847(12) 0.106(3) Uani 1 1 d . U . . .
H20 H 0.323218 0.448084 0.159643 0.127 Uiso 1 1 calc R U . . .
C21 C 0.3040(4) 0.4498(4) 0.13598(11) 0.102(3) Uani 1 1 d . U . . .
H21 H 0.280442 0.456071 0.138884 0.122 Uiso 1 1 calc R U . . .
C22 C 0.3088(3) 0.5087(3) 0.09750(10) 0.0809(19) Uani 1 1 d . U . . .
C23 C 0.3050(3) 0.5423(3) 0.10695(11) 0.084(2) Uani 1 1 d . U . . .
H23 H 0.287063 0.533982 0.116621 0.101 Uiso 1 1 calc R U . . .
C24 C 0.3283(3) 0.5873(3) 0.10164(15) 0.104(3) Uani 1 1 d . U . . .
H24 H 0.325873 0.609115 0.108253 0.124 Uiso 1 1 calc R U . . .
C25 C 0.3520(3) 0.6018(4) 0.08900(15) 0.110(3) Uani 1 1 d . U . . .
H25 H 0.366002 0.633098 0.085960 0.132 Uiso 1 1 calc R U . . .
C26 C 0.3575(3) 0.5689(3) 0.07907(14) 0.105(3) Uani 1 1 d . U . . .
H26 H 0.376425 0.578504 0.069628 0.126 Uiso 1 1 calc R U . . .
C27 C 0.3342(3) 0.5231(3) 0.08380(11) 0.091(2) Uani 1 1 d . U . . .
H27 H 0.336392 0.501313 0.077104 0.109 Uiso 1 1 calc R U . . .
C28 C 0.17073(18) 0.43421(17) 0.14703(6) 0.076(2) Uani 1 1 d G U . . .
C29 C 0.1896(2) 0.48127(18) 0.14823(7) 0.093(2) Uani 1 1 d G U . . .
H29 H 0.179514 0.496700 0.141143 0.111 Uiso 1 1 calc R U . . .
C30 C 0.2233(2) 0.50574(17) 0.15980(8) 0.108(3) Uani 1 1 d G U . . .
H30 H 0.236174 0.537906 0.160622 0.129 Uiso 1 1 calc R U . . .
C31 C 0.2380(2) 0.4832(3) 0.17017(7) 0.121(4) Uani 1 1 d G U . . .
H31 H 0.261050 0.499893 0.178083 0.146 Uiso 1 1 calc R U . . .
C32 C 0.2192(2) 0.4361(3) 0.16898(6) 0.103(3) Uani 1 1 d G U . . .
H32 H 0.229266 0.420674 0.176065 0.124 Uiso 1 1 calc R U . . .
C33 C 0.1855(2) 0.41163(17) 0.15741(7) 0.091(2) Uani 1 1 d G U . . .
H33 H 0.172605 0.379468 0.156586 0.110 Uiso 1 1 calc R U . . .
C34 C 0.0807(3) 0.4107(3) 0.13776(9) 0.0741(18) Uani 1 1 d . U . . .
C35 C 0.0511(3) 0.3825(4) 0.14970(10) 0.091(2) Uani 1 1 d . U . . .
H35 H 0.055264 0.359261 0.154553 0.109 Uiso 1 1 calc R U . . .
C36 C 0.0135(4) 0.3891(5) 0.15467(13) 0.120(3) Uani 1 1 d . U . . .
H36 H -0.006733 0.370144 0.162995 0.145 Uiso 1 1 calc R U . . .
C37 C 0.0063(4) 0.4215(4) 0.14781(14) 0.111(3) Uani 1 1 d . U . . .
H37 H -0.018184 0.425828 0.151134 0.133 Uiso 1 1 calc R U . . .
C38 C 0.0368(3) 0.4481(4) 0.13565(13) 0.100(2) Uani 1 1 d . U . . .
H38 H 0.031670 0.470322 0.130463 0.120 Uiso 1 1 calc R U . . .
C39 C 0.0741(3) 0.4447(3) 0.13052(11) 0.082(2) Uani 1 1 d . U . . .
H39 H 0.094386 0.464650 0.122401 0.098 Uiso 1 1 calc R U . . .
C40 C 0.2021(3) 0.5264(2) 0.06292(8) 0.0704(18) Uani 1 1 d . U . . .
C41 C 0.1827(3) 0.5382(3) 0.05121(10) 0.090(2) Uani 1 1 d . U . . .
H41 H 0.150360 0.524565 0.050824 0.109 Uiso 1 1 calc R U . . .
C42 C 0.2104(4) 0.5715(3) 0.03916(11) 0.099(3) Uani 1 1 d . U . . .
H42 H 0.196358 0.578128 0.030352 0.119 Uiso 1 1 calc R U . . .
C43 C 0.2560(4) 0.5931(3) 0.04026(12) 0.110(3) Uani 1 1 d . U . . .
H43 H 0.274176 0.616250 0.032569 0.132 Uiso 1 1 calc R U . . .
C44 C 0.2775(3) 0.5816(3) 0.05300(11) 0.096(3) Uani 1 1 d . U . . .
H44 H 0.309859 0.596939 0.053887 0.115 Uiso 1 1 calc R U . . .
C45 C 0.2502(3) 0.5475(3) 0.06403(11) 0.097(3) Uani 1 1 d . U . . .
H45 H 0.263807 0.538393 0.072291 0.116 Uiso 1 1 calc R U . . .
C46 C 0.1515(3) 0.5192(3) 0.09293(9) 0.0781(19) Uani 1 1 d . U . . .
C47 C 0.1833(3) 0.5463(3) 0.10468(9) 0.083(2) Uani 1 1 d . U . . .
H47 H 0.212696 0.549188 0.105136 0.099 Uiso 1 1 calc R U . . .
C48 C 0.1704(5) 0.5691(3) 0.11576(13) 0.112(3) Uani 1 1 d . U . . .
H48 H 0.190237 0.585894 0.124495 0.135 Uiso 1 1 calc R U . . .
C49 C 0.1297(4) 0.5676(3) 0.11420(11) 0.101(3) Uani 1 1 d . U . . .
H49 H 0.122277 0.584333 0.121677 0.122 Uiso 1 1 calc R U . . .
C50 C 0.0990(4) 0.5426(4) 0.10218(11) 0.107(3) Uani 1 1 d . U . . .
H50 H 0.070580 0.541530 0.100953 0.129 Uiso 1 1 calc R U . . .
C51 C 0.1130(4) 0.5185(3) 0.09174(11) 0.092(2) Uani 1 1 d . U . . .
H51 H 0.092762 0.500556 0.083254 0.111 Uiso 1 1 calc R U . . .
C52 C 0.2240(2) 0.4372(2) 0.11237(8) 0.0653(16) Uani 1 1 d . U . . .
H52A H 0.213350 0.409416 0.119120 0.078 Uiso 1 1 calc R U . . .
H52B H 0.230882 0.462631 0.119993 0.078 Uiso 1 1 calc R U . . .
C53 C 0.1467(3) 0.4331(2) 0.11258(8) 0.0636(16) Uani 1 1 d . U . . .
H53A H 0.119299 0.423541 0.105667 0.076 Uiso 1 1 calc R U . . .
H53B H 0.158816 0.465712 0.115263 0.076 Uiso 1 1 calc R U . . .
C54 C 0.2028(2) 0.4700(2) 0.08915(8) 0.0650(16) Uani 1 1 d . U . . .
H54A H 0.219377 0.462971 0.080735 0.078 Uiso 1 1 calc R U . . .
H54B H 0.225770 0.497750 0.094966 0.078 Uiso 1 1 calc R U . . .
C55 C 0.1833(2) 0.4301(2) 0.10172(8) 0.0586(14) Uani 1 1 d . U . . .
C56 C 0.1616(3) 0.3836(2) 0.09280(8) 0.0654(17) Uani 1 1 d . U . . .
H56A H 0.135808 0.379824 0.086125 0.098 Uiso 1 1 calc R U . . .
H56B H 0.184425 0.382508 0.085734 0.098 Uiso 1 1 calc R U . . .
H56C H 0.150659 0.358909 0.100879 0.098 Uiso 1 1 calc R U . . .
N1 N 0.3385(4) 0.3369(3) 0.05875(12) 0.138(3) Uani 1 1 d . U . . .
H1A H 0.357990 0.329788 0.053571 0.166 Uiso 1 1 calc R U . . .
H1B H 0.309526 0.316196 0.055633 0.166 Uiso 1 1 calc R U . . .
N2 N 0.0109(4) 0.2001(4) 0.15330(15) 0.155(4) Uani 1 1 d . U . . .
H2A H -0.006500 0.174178 0.159184 0.186 Uiso 1 1 calc R U . . .
H2B H 0.017487 0.191831 0.143527 0.186 Uiso 1 1 calc R U . . .
N3 N 0.0137(3) 0.3962(3) 0.02543(10) 0.116(2) Uani 1 1 d . U . . .
H3A H -0.006276 0.394652 0.017645 0.139 Uiso 1 1 calc R U . . .
H3B H 0.008313 0.367410 0.027291 0.139 Uiso 1 1 calc R U . . .
O1 O 0.3688(3) 0.3973(3) 0.08312(10) 0.120(2) Uani 1 1 d . U . . .
O2 O 0.3854(3) 0.4579(3) 0.06862(13) 0.141(3) Uani 1 1 d . U . . .
O1W O 0.4137(5) 0.333333 0.083333 0.218(7) Uani 1 2 d S TU P . .
O3 O 0.0224(3) 0.2795(3) 0.16117(10) 0.128(2) Uani 1 1 d . U . . .
O2W O 0.0608(5) 0.4733(5) -0.00168(16) 0.236(7) Uani 1 1 d . U . . .
O4 O 0.0896(4) 0.3022(3) 0.17436(12) 0.145(3) Uani 1 1 d . U . . .
O5 O 0.0851(4) 0.4762(3) 0.03437(12) 0.136(3) Uani 1 1 d . U . . .
O6 O 0.0457(4) 0.4864(3) 0.05496(12) 0.161(4) Uani 1 1 d . U . . .
Ag1 Ag 0.21227(2) 0.38529(3) 0.04948(2) 0.0993(2) Uani 1 1 d . . . . .
Ag2 Ag 0.02536(3) 0.333333 0.083333 0.0757(2) Uani 1 2 d S T P . .
Au1 Au 0.10119(2) 0.42620(2) 0.06733(2) 0.06831(10) Uani 1 1 d . . . . .
Au2 Au 0.27055(2) 0.40386(2) 0.08151(2) 0.07425(11) Uani 1 1 d . . . . .
Au3 Au 0.10686(2) 0.32697(2) 0.13055(2) 0.07673(11) Uani 1 1 d . . . . .
Cu1 Cu 0.34471(6) 0.333333 0.083333 0.1127(5) Uani 1 2 d S TU P . .
Cu2 Cu 0.07781(6) 0.43516(5) 0.01720(2) 0.1261(5) Uani 1 1 d . U . . .
P1 P 0.27820(7) 0.44937(7) 0.10304(2) 0.0686(5) Uani 1 1 d . U . . .
P2 P 0.12741(7) 0.40145(7) 0.13154(2) 0.0665(4) Uani 1 1 d . U . . .
P3 P 0.16434(7) 0.48535(6) 0.07826(2) 0.0674(4) Uani 1 1 d . U . . .
S1 S 0.25839(9) 0.35547(8) 0.05955(3) 0.1018(8) Uani 1 1 d . U . . .
S2 S 0.08694(11) 0.25095(8) 0.12867(3) 0.1055(8) Uani 1 1 d . U . . .
S3 S 0.03777(7) 0.36363(8) 0.05642(3) 0.0815(5) Uani 1 1 d . U . . .

loop_
_atom_site_aniso_label
_atom_site_aniso_U_11
_atom_site_aniso_U_22
_atom_site_aniso_U_33
_atom_site_aniso_U_23
_atom_site_aniso_U_13
_atom_site_aniso_U_12
C1 0.114(7) 0.093(6) 0.082(5) 0.010(5) 0.024(5) 0.048(6)
C2 0.139(9) 0.115(8) 0.093(6) -0.004(6) 0.033(6) 0.058(7)
C3 0.126(8) 0.105(8) 0.113(8) -0.012(6) 0.003(6) 0.063(7)
C4 0.121(8) 0.099(7) 0.089(6) -0.016(5) 0.031(5) 0.034(6)
C5 0.087(6) 0.080(6) 0.138(9) -0.018(6) 0.025(6) 0.014(5)
C6 0.161(9) 0.073(5) 0.100(6) -0.003(5) -0.038(6) 0.050(6)
C7 0.137(9) 0.099(7) 0.177(11) -0.019(7) -0.030(8) 0.069(7)
C8 0.141(10) 0.121(9) 0.113(8) 0.006(7) 0.008(7) 0.077(8)
C9 0.163(10) 0.140(8) 0.102(7) -0.012(6) -0.036(7) 0.101(7)
C10 0.161(11) 0.099(6) 0.166(10) 0.032(7) 0.017(8) 0.087(7)
C11 0.093(6) 0.118(7) 0.085(5) -0.006(5) -0.003(5) 0.061(6)
C12 0.135(8) 0.128(8) 0.100(7) 0.001(6) -0.021(6) 0.087(7)
C13 0.168(10) 0.107(8) 0.123(8) -0.008(6) -0.063(6) 0.083(8)
C14 0.121(8) 0.130(9) 0.123(8) -0.015(7) -0.021(6) 0.086(7)
C15 0.073(6) 0.177(12) 0.113(8) 0.011(8) -0.012(5) 0.049(7)
C16 0.077(4) 0.059(4) 0.079(4) -0.007(3) -0.010(3) 0.030(4)
C17 0.076(5) 0.081(5) 0.109(5) -0.018(5) -0.009(4) 0.040(4)
C18 0.089(6) 0.093(6) 0.118(6) -0.032(5) -0.031(5) 0.055(5)
C19 0.129(8) 0.105(7) 0.124(6) -0.035(6) -0.059(6) 0.072(6)
C20 0.130(8) 0.131(8) 0.083(5) -0.037(5) -0.035(5) 0.086(7)
C21 0.129(7) 0.138(8) 0.079(5) -0.041(5) -0.036(5) 0.097(7)
C22 0.074(5) 0.068(4) 0.086(5) -0.007(3) -0.015(4) 0.024(4)
C23 0.074(5) 0.063(4) 0.105(6) -0.016(4) -0.006(4) 0.026(4)
C24 0.084(6) 0.070(5) 0.149(8) 0.001(5) -0.013(5) 0.033(5)
C25 0.069(5) 0.092(6) 0.143(8) 0.009(5) -0.013(5) 0.020(5)
C26 0.077(5) 0.093(6) 0.121(7) 0.013(5) -0.020(5) 0.024(5)
C27 0.065(5) 0.092(5) 0.086(5) 0.000(4) -0.001(4) 0.018(4)
C28 0.092(5) 0.096(5) 0.057(4) -0.001(4) 0.008(3) 0.059(5)
C29 0.108(7) 0.089(6) 0.084(5) -0.018(4) -0.014(5) 0.052(5)
C30 0.113(7) 0.103(7) 0.112(7) -0.033(6) -0.038(6) 0.058(6)
C31 0.113(8) 0.168(11) 0.080(6) -0.022(7) -0.004(5) 0.068(8)
C32 0.122(8) 0.143(9) 0.063(5) 0.000(5) -0.004(5) 0.079(7)
C33 0.106(6) 0.111(7) 0.073(5) 0.013(5) 0.001(4) 0.067(6)
C34 0.083(5) 0.089(5) 0.062(4) -0.008(3) 0.008(3) 0.052(4)
C35 0.089(6) 0.111(6) 0.073(5) -0.002(4) 0.011(4) 0.051(5)
C36 0.125(8) 0.142(9) 0.094(6) -0.005(5) 0.027(6) 0.066(7)
C37 0.117(7) 0.121(8) 0.111(7) -0.038(5) 0.002(5) 0.073(6)
C38 0.089(6) 0.104(6) 0.121(7) -0.027(5) -0.009(5) 0.058(5)
C39 0.086(5) 0.080(5) 0.091(5) -0.011(4) -0.006(4) 0.050(4)
C40 0.092(5) 0.055(4) 0.060(4) 0.001(3) 0.001(3) 0.033(4)
C41 0.103(6) 0.071(5) 0.075(5) 0.003(4) 0.001(4) 0.027(5)
C42 0.128(8) 0.078(6) 0.083(5) 0.025(4) 0.010(5) 0.045(6)
C43 0.147(9) 0.059(5) 0.087(6) 0.002(4) 0.026(6) 0.025(6)
C44 0.085(6) 0.091(6) 0.087(5) 0.010(5) 0.007(5) 0.026(5)
C45 0.078(5) 0.098(6) 0.089(5) 0.017(5) 0.007(4) 0.025(5)
C46 0.116(6) 0.061(4) 0.065(4) 0.007(3) 0.004(4) 0.049(4)
C47 0.106(5) 0.067(4) 0.069(4) 0.000(3) 0.015(4) 0.039(4)
C48 0.171(9) 0.082(6) 0.096(6) -0.001(4) 0.009(6) 0.073(7)
C49 0.169(8) 0.091(6) 0.077(5) 0.014(4) 0.033(5) 0.090(6)
C50 0.172(8) 0.116(7) 0.073(5) 0.014(4) 0.017(5) 0.102(7)
C51 0.131(7) 0.091(6) 0.081(5) 0.006(4) 0.002(5) 0.076(6)
C52 0.072(4) 0.059(4) 0.057(3) -0.002(3) 0.000(3) 0.026(3)
C53 0.077(4) 0.060(4) 0.055(3) -0.002(3) 0.002(3) 0.035(3)
C54 0.073(4) 0.066(4) 0.050(3) -0.003(3) 0.001(3) 0.030(3)
C55 0.063(4) 0.052(3) 0.057(3) 0.000(3) -0.001(3) 0.026(3)
C56 0.076(4) 0.055(4) 0.055(3) -0.007(3) -0.001(3) 0.025(3)
N1 0.192(10) 0.108(7) 0.118(6) -0.012(5) 0.017(6) 0.077(7)
N2 0.155(10) 0.110(7) 0.168(10) -0.007(7) -0.021(8) 0.043(7)
N3 0.141(6) 0.124(6) 0.087(5) -0.009(4) -0.017(4) 0.068(5)
O1 0.135(6) 0.106(5) 0.107(5) 0.001(4) 0.014(4) 0.052(4)
O2 0.126(6) 0.101(6) 0.187(9) 0.004(5) -0.019(6) 0.051(5)
O1W 0.152(5) 0.217(13) 0.308(15) -0.024(12) -0.012(6) 0.108(6)
O3 0.149(7) 0.115(6) 0.116(5) 0.001(4) 0.006(5) 0.064(5)
O2W 0.239(11) 0.249(12) 0.180(8) 0.104(8) -0.024(8) 0.091(9)
O4 0.168(8) 0.117(6) 0.157(8) -0.021(6) -0.035(7) 0.078(6)
O5 0.157(7) 0.095(5) 0.152(6) -0.003(4) -0.050(5) 0.060(5)
O6 0.249(11) 0.105(6) 0.146(7) -0.023(5) -0.066(6) 0.101(7)
Ag1 0.0842(4) 0.0892(5) 0.0802(4) -0.0204(3) 0.0152(3) 0.0101(3)
Ag2 0.0719(4) 0.0758(5) 0.0807(5) 0.0011(4) 0.0006(2) 0.0379(3)
Au1 0.07330(19) 0.06764(18) 0.06103(16) 0.00401(12) 0.00093(12) 0.03303(14)
Au2 0.07406(19) 0.07180(19) 0.06851(18) -0.01091(13) 0.00139(13) 0.03018(15)
Au3 0.0932(2) 0.06793(18) 0.07469(19) 0.00382(13) -0.00150(15) 0.04454(17)
Cu1 0.1090(9) 0.1139(13) 0.1168(13) -0.0018(10) -0.0009(5) 0.0569(7)
Cu2 0.1419(12) 0.1156(10) 0.1129(10) 0.0182(8) -0.0053(9) 0.0585(9)
P1 0.0693(11) 0.0665(11) 0.0681(10) -0.0106(8) -0.0082(8) 0.0324(9)
P2 0.0760(12) 0.0672(11) 0.0595(9) 0.0011(8) 0.0029(8) 0.0380(9)
P3 0.0807(12) 0.0596(10) 0.0590(9) 0.0027(8) 0.0023(8) 0.0329(9)
S1 0.1116(18) 0.0846(14) 0.0780(13) -0.0166(11) 0.0233(12) 0.0255(13)
S2 0.139(2) 0.0791(14) 0.1107(17) -0.0108(12) -0.0391(16) 0.0632(15)
S3 0.0745(12) 0.0813(13) 0.0817(12) -0.0039(10) -0.0008(10) 0.0338(10)

loop_
_atom_type_symbol
_atom_type_description
_atom_type_scat_dispersion_real
_atom_type_scat_dispersion_imag
_atom_type_scat_source
C C 0.0021 0.0012 'International Tables Vol C Tables 4.2.6.8 and 6.1.1.4'
H H 0.0000 0.0000 'International Tables Vol C Tables 4.2.6.8 and 6.1.1.4'
Ag Ag -1.1708 0.8894 'International Tables Vol C Tables 4.2.6.8 and 6.1.1.4'
Au Au -1.0628 7.2754 'International Tables Vol C Tables 4.2.6.8 and 6.1.1.4'
F F 0.0134 0.0079 'International Tables Vol C Tables 4.2.6.8 and 6.1.1.4'
Cu Cu 0.3386 1.0240 'International Tables Vol C Tables 4.2.6.8 and 6.1.1.4'
N N 0.0044 0.0025 'International Tables Vol C Tables 4.2.6.8 and 6.1.1.4'
O O 0.0081 0.0047 'International Tables Vol C Tables 4.2.6.8 and 6.1.1.4'
P P 0.0832 0.0741 'International Tables Vol C Tables 4.2.6.8 and 6.1.1.4'
S S 0.1022 0.0972 'International Tables Vol C Tables 4.2.6.8 and 6.1.1.4'

loop_
_geom_angle_atom_site_label_1
_geom_angle_atom_site_label_2
_geom_angle_atom_site_label_3
_geom_angle
_geom_angle_site_symmetry_1
_geom_angle_site_symmetry_3
_geom_angle_publ_flag
C5 C1 C4 110.9(9) . . ?
C5 C1 C2 111.3(10) . . ?
C4 C1 C2 108.2(9) . . ?
C5 C1 S1 113.4(7) . . ?
C4 C1 S1 105.7(7) . . ?
C2 C1 S1 107.0(7) . . ?
N1 C2 C1 113.8(10) . . ?
N1 C2 C3 107.4(10) . . ?
C1 C2 C3 114.6(9) . . ?
O2 C3 O1 120.3(11) . . ?
O2 C3 C2 121.4(12) . . ?
O1 C3 C2 118.2(11) . . ?
C10 C6 C9 109.9(11) . . ?
C10 C6 C7 111.1(10) . . ?
C9 C6 C7 110.0(9) . . ?
C10 C6 S2 106.1(8) . . ?
C9 C6 S2 113.2(8) . . ?
C7 C6 S2 106.5(8) . . ?
N2 C7 C8 109.1(12) . . ?
N2 C7 C6 105.8(11) . . ?
C8 C7 C6 113.9(11) . . ?
O4 C8 O3 122.0(12) . . ?
O4 C8 C7 117.9(13) . . ?
O3 C8 C7 119.1(13) . . ?
C14 C11 C12 114.0(10) . . ?
C14 C11 C15 110.8(9) . . ?
C12 C11 C15 109.1(8) . . ?
C14 C11 S3 113.0(7) . . ?
C12 C11 S3 106.3(7) . . ?
C15 C11 S3 103.0(7) . . ?
N3 C12 C11 113.1(9) . . ?
N3 C12 C13 108.4(11) . . ?
C11 C12 C13 115.7(9) . . ?
O6 C13 O5 124.0(14) . . ?
O6 C13 C12 117.2(15) . . ?
O5 C13 C12 118.8(12) . . ?
C21 C16 C17 117.9(8) . . ?
C21 C16 P1 126.9(7) . . ?
C17 C16 P1 114.6(6) . . ?
C18 C17 C16 117.7(9) . . ?
C19 C18 C17 121.3(9) . . ?
C18 C19 C20 121.6(9) . . ?
C19 C20 C21 117.1(9) . . ?
C16 C21 C20 124.0(9) . . ?
C27 C22 C23 117.2(8) . . ?
C27 C22 P1 121.3(7) . . ?
C23 C22 P1 121.4(7) . . ?
C24 C23 C22 118.4(9) . . ?
C25 C24 C23 126.2(11) . . ?
C24 C25 C26 117.5(11) . . ?
C27 C26 C25 118.3(10) . . ?
C22 C27 C26 122.3(10) . . ?
C29 C28 C33 120.0 . . ?
C29 C28 P2 120.8(3) . . ?
C33 C28 P2 119.2(3) . . ?
C28 C29 C30 120.0 . . ?
C29 C30 C31 120.0 . . ?
C32 C31 C30 120.0 . . ?
C33 C32 C31 120.0 . . ?
C32 C33 C28 120.0 . . ?
C35 C34 C39 120.4(8) . . ?
C35 C34 P2 117.8(7) . . ?
C39 C34 P2 121.8(6) . . ?
C34 C35 C36 118.5(10) . . ?
C37 C36 C35 122.1(11) . . ?
C36 C37 C38 116.5(10) . . ?
C39 C38 C37 125.0(10) . . ?
C38 C39 C34 117.6(9) . . ?
C41 C40 C45 120.7(8) . . ?
C41 C40 P3 117.2(7) . . ?
C45 C40 P3 121.9(6) . . ?
C40 C41 C42 120.1(10) . . ?
C43 C42 C41 120.4(10) . . ?
C42 C43 C44 120.1(9) . . ?
C45 C44 C43 118.8(9) . . ?
C44 C45 C40 119.7(9) . . ?
C51 C46 C47 120.2(8) . . ?
C51 C46 P3 118.9(7) . . ?
C47 C46 P3 120.8(7) . . ?
C46 C47 C48 117.4(10) . . ?
C49 C48 C47 120.7(11) . . ?
C48 C49 C50 122.2(9) . . ?
C49 C50 C51 114.7(10) . . ?
C46 C51 C50 124.5(10) . . ?
C55 C52 P1 121.0(5) . . ?
C55 C53 P2 120.7(5) . . ?
C55 C54 P3 120.6(5) . . ?
C52 C55 C56 110.9(6) . . ?
C52 C55 C54 106.2(5) . . ?
C56 C55 C54 110.5(5) . . ?
C52 C55 C53 110.1(5) . . ?
C56 C55 C53 110.1(6) . . ?
C54 C55 C53 108.9(5) . . ?
C2 N1 Cu1 110.5(7) . . ?
C7 N2 Cu2 111.4(8) . 18_554 ?
C12 N3 Cu2 111.5(7) . . ?
C3 O1 Cu1 117.6(8) . . ?
C8 O3 Cu2 114.7(9) . 18_554 ?
C13 O5 Cu2 114.3(9) . . ?
S2 Ag1 S1 176.41(8) 18_554 . ?
S2 Ag1 Au3 47.79(6) 18_554 18_554 ?
S1 Ag1 Au3 133.04(6) . 18_554 ?
S2 Ag1 Au2 134.95(7) 18_554 . ?
S1 Ag1 Au2 47.23(5) . . ?
Au3 Ag1 Au2 143.64(2) 18_554 . ?
S3 Ag2 S3 175.53(11) 18_554 . ?
S3 Ag2 Au1 135.53(6) 18_554 . ?
S3 Ag2 Au1 46.43(5) . . ?
S3 Ag2 Au1 46.43(5) 18_554 18_554 ?
S3 Ag2 Au1 135.53(6) . 18_554 ?
Au1 Ag2 Au1 143.53(3) . 18_554 ?
P3 Au1 S3 177.56(8) . . ?
P3 Au1 Ag2 130.67(5) . . ?
S3 Au1 Ag2 48.15(6) . . ?
P1 Au2 S1 176.85(9) . . ?
P1 Au2 Ag1 129.01(6) . . ?
S1 Au2 Ag1 48.97(8) . . ?
P2 Au3 S2 178.07(10) . . ?
P2 Au3 Ag1 129.59(5) . 18_554 ?
S2 Au3 Ag1 48.92(8) . 18_554 ?
O1 Cu1 O1 163.8(5) . 18_554 ?
O1 Cu1 N1 92.3(4) . 18_554 ?
O1 Cu1 N1 85.5(4) 18_554 18_554 ?
O1 Cu1 N1 85.5(4) . . ?
O1 Cu1 N1 92.3(4) 18_554 . ?
N1 Cu1 N1 164.7(7) 18_554 . ?
O1 Cu1 O1W 98.1(3) . . ?
O1 Cu1 O1W 98.1(3) 18_554 . ?
N1 Cu1 O1W 97.6(4) 18_554 . ?
N1 Cu1 O1W 97.6(4) . . ?
O3 Cu2 O5 162.3(4) 18_554 . ?
O3 Cu2 N2 85.3(4) 18_554 18_554 ?
O5 Cu2 N2 91.5(5) . 18_554 ?
O3 Cu2 N3 92.8(4) 18_554 . ?
O5 Cu2 N3 86.2(4) . . ?
N2 Cu2 N3 166.6(5) 18_554 . ?
O3 Cu2 O2W 104.0(5) 18_554 . ?
O5 Cu2 O2W 93.7(5) . . ?
N2 Cu2 O2W 97.4(5) 18_554 . ?
N3 Cu2 O2W 96.0(5) . . ?
C22 P1 C16 104.9(4) . . ?
C22 P1 C52 107.9(4) . . ?
C16 P1 C52 103.1(3) . . ?
C22 P1 Au2 111.7(3) . . ?
C16 P1 Au2 114.3(3) . . ?
C52 P1 Au2 114.2(2) . . ?
C53 P2 C34 102.9(3) . . ?
C53 P2 C28 107.0(3) . . ?
C34 P2 C28 101.7(3) . . ?
C53 P2 Au3 116.6(2) . . ?
C34 P2 Au3 113.0(3) . . ?
C28 P2 Au3 114.02(19) . . ?
C40 P3 C54 102.7(4) . . ?
C40 P3 C46 105.4(3) . . ?
C54 P3 C46 106.0(3) . . ?
C40 P3 Au1 113.1(2) . . ?
C54 P3 Au1 115.4(2) . . ?
C46 P3 Au1 113.2(3) . . ?
C1 S1 Au2 107.6(3) . . ?
C1 S1 Ag1 100.3(4) . . ?
Au2 S1 Ag1 83.80(9) . . ?
C6 S2 Au3 107.2(3) . . ?
C6 S2 Ag1 102.0(4) . 18_554 ?
Au3 S2 Ag1 83.30(10) . 18_554 ?
C11 S3 Au1 105.6(3) . . ?
C11 S3 Ag2 102.5(3) . . ?
Au1 S3 Ag2 85.42(7) . . ?

loop_
_geom_bond_atom_site_label_1
_geom_bond_atom_site_label_2
_geom_bond_distance
_geom_bond_site_symmetry_2
_geom_bond_publ_flag
C1 C5 1.476(14) . ?
C1 C4 1.493(13) . ?
C1 C2 1.529(17) . ?
C1 S1 1.889(10) . ?
C2 N1 1.498(14) . ?
C2 C3 1.592(16) . ?
C3 O2 1.244(13) . ?
C3 O1 1.272(14) . ?
C6 C10 1.454(14) . ?
C6 C9 1.481(16) . ?
C6 C7 1.694(19) . ?
C6 S2 1.932(10) . ?
C7 N2 1.450(16) . ?
C7 C8 1.472(17) . ?
C8 O4 1.288(15) . ?
C8 O3 1.310(15) . ?
C11 C14 1.427(14) . ?
C11 C12 1.501(14) . ?
C11 C15 1.576(15) . ?
C11 S3 1.940(10) . ?
C12 N3 1.448(13) . ?
C12 C13 1.567(18) . ?
C13 O6 1.266(16) . ?
C13 O5 1.312(17) . ?
C16 C21 1.331(11) . ?
C16 C17 1.423(12) . ?
C16 P1 1.820(8) . ?
C17 C18 1.401(13) . ?
C18 C19 1.335(15) . ?
C19 C20 1.369(15) . ?
C20 C21 1.388(12) . ?
C22 C27 1.346(12) . ?
C22 C23 1.429(12) . ?
C22 P1 1.796(8) . ?
C23 C24 1.387(13) . ?
C24 C25 1.249(14) . ?
C25 C26 1.461(16) . ?
C26 C27 1.396(13) . ?
C28 C29 1.3900 . ?
C28 C33 1.3900 . ?
C28 P2 1.831(4) . ?
C29 C30 1.3900 . ?
C30 C31 1.3900 . ?
C31 C32 1.3900 . ?
C32 C33 1.3900 . ?
C34 C35 1.382(12) . ?
C34 C39 1.407(11) . ?
C34 P2 1.829(8) . ?
C35 C36 1.457(15) . ?
C36 C37 1.355(16) . ?
C37 C38 1.389(16) . ?
C38 C39 1.386(12) . ?
C40 C41 1.330(12) . ?
C40 C45 1.415(12) . ?
C40 P3 1.832(7) . ?
C41 C42 1.436(12) . ?
C42 C43 1.339(15) . ?
C43 C44 1.431(15) . ?
C44 C45 1.389(12) . ?
C46 C51 1.292(13) . ?
C46 C47 1.390(12) . ?
C46 P3 1.853(8) . ?
C47 C48 1.394(13) . ?
C48 C49 1.353(16) . ?
C49 C50 1.371(15) . ?
C50 C51 1.414(13) . ?
C52 C55 1.543(10) . ?
C52 P1 1.831(7) . ?
C53 C55 1.567(10) . ?
C53 P2 1.809(7) . ?
C54 C55 1.555(9) . ?
C54 P3 1.849(7) . ?
C55 C56 1.547(9) . ?
N1 Cu1 2.030(10) . ?
N2 Cu2 1.967(13) 18_554 ?
N3 Cu2 2.007(10) . ?
O1 Cu1 1.891(8) . ?
O1W Cu1 2.332(17) . ?
O3 Cu2 1.862(9) 18_554 ?
O2W Cu2 2.262(11) . ?
O5 Cu2 1.900(10) . ?
Ag1 S2 2.354(4) 18_554 ?
Ag1 S1 2.386(3) . ?
Ag1 Au3 3.1014(9) 18_554 ?
Ag1 Au2 3.1448(9) . ?
Ag2 S3 2.374(2) 18_554 ?
Ag2 S3 2.374(2) . ?
Ag2 Au1 3.1763(6) . ?
Ag2 Au1 3.1765(5) 18_554 ?
Au1 P3 2.255(2) . ?
Au1 S3 2.309(2) . ?
Au2 P1 2.2655(19) . ?
Au2 S1 2.322(2) . ?
Au3 P2 2.254(2) . ?
Au3 S2 2.313(2) . ?
